data_1504028
loop_
_publ_author_name
'Castaldi, M. Paola'
'Troast, Dawn M.'
'Porco, Jr, John A'

_publ_section_title
;
 Stereoselective synthesis of spirocyclic oxindoles via Prins
 cyclizations.
;
_journal_issue 15
_journal_name_full 'Organic letters'
_journal_page_first 3362
_journal_page_last 3365
_journal_paper_doi 10.1021/ol901201k
_journal_volume 11
_journal_year 2009
_chemical_absolute_configuration syn
_chemical_formula_moiety 'C22 H23 N O3'
_chemical_formula_sum 'C22 H23 N O3'
_chemical_formula_weight 349.41
_chemical_name_systematic
; 
 ? 
;
_space_group_IT_number 4
_symmetry_cell_setting monoclinic
_symmetry_space_group_name_Hall 'P 2yb'
_symmetry_space_group_name_H-M 'P 1 21 1'
_atom_sites_solution_hydrogens difmap
_atom_sites_solution_primary direct
_atom_sites_solution_secondary difmap
_audit_creation_method SHELXL-97
_cell_angle_alpha 90.00
_cell_angle_beta 97.499(2)
_cell_angle_gamma 90.00
_cell_formula_units_Z 2
_cell_length_a 8.3610(4)
_cell_length_b 8.6154(3)
_cell_length_c 12.8252(5)
_cell_measurement_reflns_used 9949
_cell_measurement_temperature 173(2)
_cell_measurement_theta_max 31.38
_cell_measurement_theta_min 2.36
_cell_volume 915.94(7)
_computing_cell_refinement 'Bruker SAINT+'
_computing_data_collection 'Bruker APEX2'
_computing_data_reduction 'Bruker SAINT+'
_computing_molecular_graphics 'Bruker SHELXTL'
_computing_publication_material 'Bruker SHELXTL'
_computing_structure_refinement 'SHELXL-97 (Sheldrick, 1997)'
_computing_structure_solution 'SHELXS-97 (Sheldrick, 1990)'
_diffrn_ambient_temperature 173(2)
_diffrn_measured_fraction_theta_full 0.982
_diffrn_measured_fraction_theta_max 0.982
_diffrn_measurement_device_type 'Bruker X8 APEX II diffractometer'
_diffrn_measurement_method 'phi and omega scans'
_diffrn_radiation_monochromator graphite
_diffrn_radiation_source 'fine-focus sealed tube'
_diffrn_radiation_type MoK\a
_diffrn_radiation_wavelength 0.71073
_diffrn_reflns_av_R_equivalents 0.0294
_diffrn_reflns_av_sigmaI/netI 0.0199
_diffrn_reflns_limit_h_max 12
_diffrn_reflns_limit_h_min -12
_diffrn_reflns_limit_k_max 13
_diffrn_reflns_limit_k_min -13
_diffrn_reflns_limit_l_max 18
_diffrn_reflns_limit_l_min -19
_diffrn_reflns_number 24000
_diffrn_reflns_theta_full 32.57
_diffrn_reflns_theta_max 32.57
_diffrn_reflns_theta_min 2.46
_exptl_absorpt_coefficient_mu 0.084
_exptl_absorpt_correction_T_max 0.9514
_exptl_absorpt_correction_T_min 0.9514
_exptl_absorpt_correction_type multi-scan
_exptl_absorpt_process_details SADABS
_exptl_crystal_colour colourless
_exptl_crystal_density_diffrn 1.267
_exptl_crystal_density_method 'not measured'
_exptl_crystal_description block
_exptl_crystal_F_000 372
_exptl_crystal_size_max 0.60
_exptl_crystal_size_mid 0.60
_exptl_crystal_size_min 0.60
_refine_diff_density_max 0.292
_refine_diff_density_min -0.185
_refine_diff_density_rms 0.041
_refine_ls_abs_structure_details 'Flack H D (1983), Acta Cryst. A39, 876-881'
_refine_ls_extinction_method none
_refine_ls_goodness_of_fit_ref 1.013
_refine_ls_hydrogen_treatment refall
_refine_ls_matrix_type full
_refine_ls_number_parameters 327
_refine_ls_number_reflns 3465
_refine_ls_number_restraints 1
_refine_ls_restrained_S_all 1.013
_refine_ls_R_factor_all 0.0409
_refine_ls_R_factor_gt 0.0367
_refine_ls_shift/su_max 0.014
_refine_ls_shift/su_mean 0.001
_refine_ls_structure_factor_coef Fsqd
_refine_ls_weighting_details 'calc w=1/[\s^2^(Fo^2^)+(0.0629P)^2^+0.0711P] where P=(Fo^2^+2Fc^2^)/3'
_refine_ls_weighting_scheme calc
_refine_ls_wR_factor_gt 0.0929
_refine_ls_wR_factor_ref 0.0957
_reflns_number_gt 3189
_reflns_number_total 3465
_reflns_threshold_expression >2sigma(I)
_cod_data_source_file ol901201k_si_002.cif
_cod_data_source_block porco105
_cod_depositor_comments
;
The following automatic conversions were performed:

'_symmetry_cell_setting' value 'Monoclinic' changed to 'monoclinic'
according to /home/saulius/struct/CIF-dictionaries/cif_core.dic
dictionary named 'cif_core.dic' version 2.4.2 from 2011-04-26.

Automatic conversion script
Id: cif_fix_values 1715 2011-07-08 13:25:40Z adriana 
;
_cod_original_cell_volume 915.94(6)
_cod_original_sg_symbol_H-M P2(1)
_cod_database_code 1504028

loop_
_symmetry_equiv_pos_as_xyz
'x, y, z'
'-x, y+1/2, -z'

loop_
_atom_site_label
_atom_site_type_symbol
_atom_site_fract_x
_atom_site_fract_y
_atom_site_fract_z
_atom_site_U_iso_or_equiv
_atom_site_adp_type
_atom_site_occupancy
_atom_site_symmetry_multiplicity
_atom_site_calc_flag
O1 O 0.35533(10) 0.58554(10) 0.82727(6) 0.02383(15) Uani 1 1 d
O2 O 0.19812(12) 0.41095(12) 0.63853(8) 0.0359(2) Uani 1 1 d
O3 O 0.25214(9) 0.53295(10) 1.02472(6) 0.02523(15) Uani 1 1 d
N1 N 0.22423(12) 0.65661(13) 0.57305(7) 0.0279(2) Uani 1 1 d
C1 C 0.39761(13) 0.44678(13) 0.88619(8) 0.0235(2) Uani 1 1 d
H1 H 0.4024(17) 0.3561(18) 0.8384(11) 0.021(3) Uiso 1 1 d
C2 C 0.55984(14) 0.46894(15) 0.95254(9) 0.0292(2) Uani 1 1 d
H2B H 0.555(2) 0.551(3) 1.0070(15) 0.044(5) Uiso 1 1 d
H2A H 0.5868(19) 0.360(2) 0.9939(13) 0.035(4) Uiso 1 1 d
C3 C 0.69479(13) 0.51513(14) 0.89353(9) 0.0270(2) Uani 1 1 d
H3 H 0.7902(19) 0.535(2) 0.9336(12) 0.033(4) Uiso 1 1 d
C4 C 0.69582(13) 0.52778(14) 0.79024(9) 0.0257(2) Uani 1 1 d
C5 C 0.55032(13) 0.49569(13) 0.70979(8) 0.0252(2) Uani 1 1 d
H5B H 0.5240(19) 0.391(2) 0.7099(13) 0.031(4) Uiso 1 1 d
H5A H 0.5746(18) 0.522(2) 0.6404(12) 0.032(4) Uiso 1 1 d
C6 C 0.40160(12) 0.59277(13) 0.72461(8) 0.02172(19) Uani 1 1 d
C7 C 0.42164(12) 0.75919(13) 0.69359(8) 0.02131(19) Uani 1 1 d
C8 C 0.52370(14) 0.87359(14) 0.73689(10) 0.0277(2) Uani 1 1 d
H8A H 0.594(2) 0.861(3) 0.8016(14) 0.042(5) Uiso 1 1 d
C9 C 0.52142(15) 1.01816(16) 0.68733(11) 0.0334(3) Uani 1 1 d
H9 H 0.595(2) 1.101(3) 0.7186(16) 0.058(6) Uiso 1 1 d
C10 C 0.41755(16) 1.04538(16) 0.59624(10) 0.0349(3) Uani 1 1 d
H10 H 0.420(2) 1.145(3) 0.5602(13) 0.042(5) Uiso 1 1 d
C11 C 0.31287(15) 0.93080(16) 0.55224(9) 0.0311(3) Uani 1 1 d
H11A H 0.237(2) 0.950(2) 0.4913(14) 0.039(4) Uiso 1 1 d
C12 C 0.31730(13) 0.78844(14) 0.60188(8) 0.0243(2) Uani 1 1 d
C13 C 0.26156(13) 0.53779(15) 0.64214(8) 0.0252(2) Uani 1 1 d
C14 C 0.10633(18) 0.6451(2) 0.48007(11) 0.0440(3) Uani 1 1 d
H14C H 0.060(3) 0.539(4) 0.4731(18) 0.067(7) Uiso 1 1 d
H14B H 0.020(3) 0.717(3) 0.4872(16) 0.050(5) Uiso 1 1 d
H14A H 0.163(2) 0.671(3) 0.4180(16) 0.054(5) Uiso 1 1 d
C15 C 0.26377(14) 0.41162(13) 0.95069(9) 0.0255(2) Uani 1 1 d
H15B H 0.2856(18) 0.318(2) 0.9880(11) 0.022(3) Uiso 1 1 d
H15A H 0.1614(18) 0.403(2) 0.9042(12) 0.023(3) Uiso 1 1 d
C16 C 0.84646(15) 0.56992(18) 0.74477(11) 0.0359(3) Uani 1 1 d
H16C H 0.936(2) 0.583(2) 0.8006(13) 0.033(4) Uiso 1 1 d
H16B H 0.836(2) 0.659(3) 0.7035(15) 0.049(5) Uiso 1 1 d
H16A H 0.875(2) 0.491(3) 0.6953(15) 0.045(5) Uiso 1 1 d
C17 C 0.12785(12) 0.52060(13) 1.08391(7) 0.02076(18) Uani 1 1 d
C18 C 0.10479(13) 0.64856(13) 1.14611(8) 0.0243(2) Uani 1 1 d
H18 H 0.175(2) 0.734(2) 1.1469(12) 0.031(4) Uiso 1 1 d
C19 C -0.01990(14) 0.64814(15) 1.20775(9) 0.0294(2) Uani 1 1 d
H19 H -0.0358(19) 0.738(2) 1.2491(12) 0.029(4) Uiso 1 1 d
C20 C -0.12078(14) 0.52062(19) 1.20752(9) 0.0322(3) Uani 1 1 d
H20A H -0.208(2) 0.523(3) 1.2507(13) 0.038(4) Uiso 1 1 d
C21 C -0.09653(15) 0.39338(16) 1.14614(10) 0.0308(2) Uani 1 1 d
H21 H -0.161(2) 0.309(2) 1.1443(13) 0.037(4) Uiso 1 1 d
C22 C 0.02776(14) 0.39214(14) 1.08379(9) 0.0259(2) Uani 1 1 d
H22 H 0.0408(18) 0.306(2) 1.0415(11) 0.023(3) Uiso 1 1 d

loop_
_atom_site_aniso_label
_atom_site_aniso_U_11
_atom_site_aniso_U_22
_atom_site_aniso_U_33
_atom_site_aniso_U_23
_atom_site_aniso_U_13
_atom_site_aniso_U_12
O1 0.0295(3) 0.0239(3) 0.0190(3) 0.0038(3) 0.0067(3) 0.0081(3)
O2 0.0378(4) 0.0338(4) 0.0355(4) -0.0006(4) 0.0030(4) -0.0100(4)
O3 0.0286(3) 0.0235(3) 0.0250(3) -0.0028(3) 0.0085(3) -0.0051(3)
N1 0.0257(4) 0.0345(5) 0.0222(4) 0.0034(4) -0.0019(3) -0.0031(4)
C1 0.0291(5) 0.0199(4) 0.0217(4) 0.0028(3) 0.0042(4) 0.0035(4)
C2 0.0292(5) 0.0340(6) 0.0238(4) 0.0061(4) 0.0005(4) 0.0038(4)
C3 0.0244(4) 0.0260(5) 0.0300(5) -0.0004(4) 0.0006(4) 0.0062(4)
C4 0.0243(4) 0.0231(4) 0.0303(4) -0.0009(4) 0.0053(3) 0.0061(4)
C5 0.0272(5) 0.0267(5) 0.0227(4) -0.0032(4) 0.0063(4) 0.0053(4)
C6 0.0236(4) 0.0234(4) 0.0183(4) 0.0014(3) 0.0034(3) 0.0021(4)
C7 0.0215(4) 0.0227(4) 0.0202(4) 0.0016(3) 0.0045(3) 0.0017(3)
C8 0.0264(5) 0.0262(5) 0.0298(5) -0.0005(4) 0.0014(4) 0.0007(4)
C9 0.0328(5) 0.0267(5) 0.0411(6) -0.0002(5) 0.0061(4) -0.0037(5)
C10 0.0392(6) 0.0296(6) 0.0379(6) 0.0099(5) 0.0127(5) 0.0008(5)
C11 0.0316(5) 0.0369(6) 0.0252(5) 0.0101(4) 0.0053(4) 0.0030(5)
C12 0.0235(4) 0.0297(5) 0.0201(4) 0.0025(4) 0.0044(3) 0.0012(4)
C13 0.0231(4) 0.0301(5) 0.0225(4) 0.0005(4) 0.0033(3) -0.0016(4)
C14 0.0394(6) 0.0535(8) 0.0342(6) 0.0040(6) -0.0144(5) -0.0065(6)
C15 0.0330(5) 0.0212(4) 0.0229(4) -0.0011(4) 0.0060(4) -0.0021(4)
C16 0.0268(5) 0.0430(7) 0.0397(6) -0.0055(5) 0.0109(5) 0.0020(5)
C17 0.0220(4) 0.0226(4) 0.0172(3) 0.0037(4) 0.0005(3) -0.0003(4)
C18 0.0289(5) 0.0220(4) 0.0219(4) 0.0021(4) 0.0024(4) -0.0006(4)
C19 0.0344(5) 0.0310(5) 0.0231(4) 0.0032(4) 0.0053(4) 0.0067(5)
C20 0.0273(5) 0.0422(6) 0.0281(5) 0.0077(5) 0.0072(4) 0.0029(5)
C21 0.0271(5) 0.0346(6) 0.0306(5) 0.0073(5) 0.0037(4) -0.0064(4)
C22 0.0282(5) 0.0250(5) 0.0238(4) 0.0021(4) 0.0012(4) -0.0049(4)

loop_
_atom_type_symbol
_atom_type_description
_atom_type_scat_dispersion_real
_atom_type_scat_dispersion_imag
_atom_type_scat_source
C C 0.0033 0.0000 'International Tables Vol C Tables 4.2.6.8 and 6.1.1.4'
H H 0.0000 0.0000 'International Tables Vol C Tables 4.2.6.8 and 6.1.1.4'
N N 0.0061 0.0000 'International Tables Vol C Tables 4.2.6.8 and 6.1.1.4'
O O 0.0106 0.0000 'International Tables Vol C Tables 4.2.6.8 and 6.1.1.4'

loop_
_geom_angle_atom_site_label_1
_geom_angle_atom_site_label_2
_geom_angle_atom_site_label_3
_geom_angle
C6 O1 C1 116.53(8)
C17 O3 C15 115.82(9)
C13 N1 C12 111.45(9)
C13 N1 C14 123.87(12)
C12 N1 C14 124.66(11)
O1 C1 C15 107.90(9)
O1 C1 C2 109.37(9)
C15 C1 C2 113.03(9)
C3 C2 C1 115.41(9)
C4 C3 C2 129.08(10)
C3 C4 C16 121.46(10)
C3 C4 C5 123.68(10)
C16 C4 C5 114.83(10)
C4 C5 C6 114.14(9)
O1 C6 C7 109.89(9)
O1 C6 C5 114.51(8)
C7 C6 C5 111.58(9)
O1 C6 C13 110.30(8)
C7 C6 C13 102.23(9)
C5 C6 C13 107.61(9)
C8 C7 C12 119.96(10)
C8 C7 C6 131.50(10)
C12 C7 C6 108.48(9)
C7 C8 C9 119.02(11)
C10 C9 C8 120.37(12)
C9 C10 C11 121.07(12)
C12 C11 C10 117.80(11)
C11 C12 C7 121.77(11)
C11 C12 N1 128.25(10)
C7 C12 N1 109.98(10)
O2 C13 N1 126.15(10)
O2 C13 C6 126.19(11)
N1 C13 C6 107.65(10)
O3 C15 C1 109.80(9)
O3 C17 C22 124.26(10)
O3 C17 C18 115.42(10)
C22 C17 C18 120.32(10)
C17 C18 C19 119.73(11)
C20 C19 C18 120.22(12)
C21 C20 C19 119.78(11)
C20 C21 C22 120.68(12)
C17 C22 C21 119.27(11)

loop_
_geom_bond_atom_site_label_1
_geom_bond_atom_site_label_2
_geom_bond_distance
O1 C6 1.4213(12)
O1 C1 1.4337(13)
O2 C13 1.2129(16)
O3 C17 1.3687(12)
O3 C15 1.4239(14)
N1 C13 1.3632(15)
N1 C12 1.3990(16)
N1 C14 1.4480(15)
C1 C15 1.5066(16)
C1 C2 1.5163(16)
C2 C3 1.4924(16)
C3 C4 1.3304(16)
C4 C16 1.5000(17)
C4 C5 1.5144(15)
C5 C6 1.5308(15)
C6 C7 1.5032(15)
C6 C13 1.5462(14)
C7 C8 1.3727(16)
C7 C12 1.3930(14)
C8 C9 1.3973(18)
C9 C10 1.3817(19)
C10 C11 1.3893(19)
C11 C12 1.3801(17)
C17 C22 1.3874(15)
C17 C18 1.3889(16)
C18 C19 1.3881(16)
C19 C20 1.385(2)
C20 C21 1.380(2)
C21 C22 1.3915(17)
